data_7109950
loop_
_publ_author_name
'Tista Sengupta'
'Saikat Khamarui'
'Srikanta Samanta'
'Dilip K. Maiti'

_publ_section_title
;
 Synthetically useful noncatalytic strategy: a stereocontrolled rapid
 cyclization of a three component system to afford hexahydropyrrolizines
;
_journal_name_full Chem.Commun.
_journal_page_first 9962
_journal_paper_doi 10.1039/c3cc45820b
_journal_volume 49
_journal_year 2013
_chemical_formula_moiety 'C26 H30 N2 O5'
_chemical_formula_sum 'C26 H30 N2 O5'
_chemical_formula_weight 450.52
_chemical_name_systematic
;
?
;
_space_group_IT_number 2
_symmetry_cell_setting triclinic
_symmetry_space_group_name_Hall '-P 1'
_symmetry_space_group_name_H-M 'P -1'
_atom_sites_solution_hydrogens geom
_atom_sites_solution_primary direct
_atom_sites_solution_secondary difmap
_audit_creation_method SHELXL-97
_cell_angle_alpha 87.450(4)
_cell_angle_beta 88.887(4)
_cell_angle_gamma 81.918(4)
_cell_formula_units_Z 4
_cell_length_a 8.5277(8)
_cell_length_b 11.7075(12)
_cell_length_c 24.388(2)
_cell_measurement_temperature 296(2)
_cell_volume 2408.1(4)
_computing_structure_refinement 'SHELXL-97 (Sheldrick, 2008)'
_computing_structure_solution 'SHELXS-97 (Sheldrick, 2008)'
_diffrn_ambient_temperature 296(2)
_diffrn_measured_fraction_theta_full 0.990
_diffrn_measured_fraction_theta_max 0.990
_diffrn_radiation_monochromator graphite
_diffrn_radiation_source 'fine-focus sealed tube'
_diffrn_radiation_type MoK\a
_diffrn_radiation_wavelength 0.71073
_diffrn_reflns_av_R_equivalents 0.0463
_diffrn_reflns_av_sigmaI/netI 0.0400
_diffrn_reflns_limit_h_max 9
_diffrn_reflns_limit_h_min -9
_diffrn_reflns_limit_k_max 13
_diffrn_reflns_limit_k_min -12
_diffrn_reflns_limit_l_max 27
_diffrn_reflns_limit_l_min -27
_diffrn_reflns_number 28168
_diffrn_reflns_theta_full 23.95
_diffrn_reflns_theta_max 23.95
_diffrn_reflns_theta_min 0.84
_exptl_absorpt_coefficient_mu 0.086
_exptl_absorpt_correction_T_max 0.9696
_exptl_absorpt_correction_T_min 0.9445
_exptl_crystal_density_diffrn 1.243
_exptl_crystal_density_method 'not measured'
_exptl_crystal_F_000 960
_exptl_crystal_size_max 0.67
_exptl_crystal_size_mid 0.46
_exptl_crystal_size_min 0.36
_refine_diff_density_max 0.344
_refine_diff_density_min -0.249
_refine_diff_density_rms 0.036
_refine_ls_extinction_method none
_refine_ls_goodness_of_fit_ref 1.026
_refine_ls_hydrogen_treatment mixed
_refine_ls_matrix_type full
_refine_ls_number_parameters 605
_refine_ls_number_reflns 7458
_refine_ls_number_restraints 0
_refine_ls_restrained_S_all 1.026
_refine_ls_R_factor_all 0.0937
_refine_ls_R_factor_gt 0.0563
_refine_ls_shift/su_max 0.000
_refine_ls_shift/su_mean 0.000
_refine_ls_structure_factor_coef Fsqd
_refine_ls_weighting_details 'calc w=1/[\s^2^(Fo^2^)+(0.0800P)^2^+0.7000P] where P=(Fo^2^+2Fc^2^)/3'
_refine_ls_weighting_scheme calc
_refine_ls_wR_factor_gt 0.1484
_refine_ls_wR_factor_ref 0.1751
_reflns_number_gt 4686
_reflns_number_total 7458
_reflns_threshold_expression >2sigma(I)
_cod_data_source_file c3cc45820b.txt
_cod_data_source_block ts
_cod_database_code 7109950

loop_
_symmetry_equiv_pos_as_xyz
'x, y, z'
'-x, -y, -z'

loop_
_atom_site_label
_atom_site_type_symbol
_atom_site_fract_x
_atom_site_fract_y
_atom_site_fract_z
_atom_site_U_iso_or_equiv
_atom_site_adp_type
_atom_site_occupancy
_atom_site_symmetry_multiplicity
_atom_site_calc_flag
_atom_site_refinement_flags
C1 C -0.0994(4) 0.8113(3) 0.52856(13) 0.0707(9) Uani 1 1 d .
H1A H -0.1882 0.8466 0.5065 0.085 Uiso 1 1 calc R
H1B H -0.1159 0.8369 0.5658 0.085 Uiso 1 1 calc R
N1 N 0.0488(3) 0.84345(18) 0.50574(8) 0.0519(6) Uani 1 1 d .
O1 O 0.2864(3) 1.0411(2) 0.71797(9) 0.1012(8) Uani 1 1 d .
C2 C -0.0855(6) 0.6853(4) 0.5280(3) 0.129(2) Uani 1 1 d .
H2 H -0.1484 0.6399 0.5484 0.155 Uiso 1 1 calc R
H2A H -0.172(9) 0.678(6) 0.502(3) 0.25(4) Uiso 1 1 d .
N2 N 0.4526(3) 0.8600(2) 0.54966(9) 0.0594(6) Uani 1 1 d .
O2 O 0.0742(3) 0.7148(2) 0.38040(9) 0.1000(8) Uani 1 1 d .
C3 C 0.0432(4) 0.6420(3) 0.49039(14) 0.0733(9) Uani 1 1 d .
H3A H 0.0011 0.6131 0.4579 0.088 Uiso 1 1 calc R
H3B H 0.1145 0.5801 0.5082 0.088 Uiso 1 1 calc R
N3 N 0.1158(3) 0.3370(2) 0.00615(9) 0.0638(7) Uani 1 1 d .
O3 O 0.1786(2) 0.87249(17) 0.39975(7) 0.0665(5) Uani 1 1 d .
C4 C 0.1306(3) 0.7458(2) 0.47499(11) 0.0535(7) Uani 1 1 d .
N4 N 0.5271(3) 0.3270(2) 0.04771(9) 0.0595(6) Uani 1 1 d .
O4 O 0.4796(3) 0.95607(19) 0.55944(9) 0.0839(7) Uani 1 1 d .
C5 C 0.3068(3) 0.7331(2) 0.49317(10) 0.0489(6) Uani 1 1 d .
H5 H 0.3168 0.6809 0.5258 0.059 Uiso 1 1 calc R
O5 O 0.5252(3) 0.7716(2) 0.56940(9) 0.0828(7) Uani 1 1 d .
C6 C 0.3164(3) 0.8534(2) 0.51220(10) 0.0474(6) Uani 1 1 d .
H6 H 0.3245 0.9056 0.4801 0.057 Uiso 1 1 calc R
O6 O 0.1322(3) 0.5842(2) 0.21181(8) 0.0914(8) Uani 1 1 d .
C7 C 0.1582(3) 0.8895(2) 0.54216(10) 0.0516(7) Uani 1 1 d .
H7 H 0.1351 0.9739 0.5406 0.062 Uiso 1 1 calc R
O7 O 0.5817(3) 0.4152(2) 0.05537(9) 0.0893(7) Uani 1 1 d .
C8 C 0.1601(3) 0.8470(2) 0.60137(11) 0.0581(7) Uani 1 1 d .
H8 H 0.1601 0.7685 0.6090 0.070 Uiso 1 1 calc R
O8 O 0.5763(3) 0.2349(2) 0.07051(9) 0.0786(6) Uani 1 1 d .
C9 C 0.1618(3) 0.9149(2) 0.64281(11) 0.0593(7) Uani 1 1 d .
H9 H 0.1595 0.9933 0.6343 0.071 Uiso 1 1 calc R
O9 O 0.1199(3) 0.2366(2) -0.12434(10) 0.1030(8) Uani 1 1 d .
C10 C 0.1670(4) 0.8785(3) 0.70138(11) 0.0653(8) Uani 1 1 d .
O10 O 0.2383(3) 0.3820(2) -0.09802(9) 0.0844(7) Uani 1 1 d .
C11 C 0.1061(4) 0.7801(3) 0.72063(13) 0.0770(9) Uani 1 1 d .
H11 H 0.0583 0.7374 0.6962 0.092 Uiso 1 1 calc R
C12 C 0.1151(5) 0.7444(4) 0.77536(15) 0.0957(12) Uani 1 1 d .
H12 H 0.0727 0.6788 0.7877 0.115 Uiso 1 1 calc R
C13 C 0.1867(5) 0.8063(5) 0.81111(15) 0.1036(14) Uani 1 1 d .
H13 H 0.1966 0.7806 0.8477 0.124 Uiso 1 1 calc R
C14 C 0.2444(4) 0.9059(4) 0.79410(13) 0.0915(12) Uani 1 1 d .
H14 H 0.2908 0.9484 0.8190 0.110 Uiso 1 1 calc R
C15 C 0.2325(4) 0.9424(3) 0.73911(12) 0.0745(9) Uani 1 1 d .
C16 C 0.3489(6) 1.1142(4) 0.75415(18) 0.1353(18) Uani 1 1 d .
H16A H 0.2711 1.1378 0.7819 0.203 Uiso 1 1 calc R
H16B H 0.3757 1.1811 0.7339 0.203 Uiso 1 1 calc R
H16C H 0.4421 1.0732 0.7711 0.203 Uiso 1 1 calc R
C17 C 0.4296(3) 0.6834(2) 0.45173(11) 0.0515(7) Uani 1 1 d .
C18 C 0.4391(4) 0.5692(2) 0.43855(13) 0.0660(8) Uani 1 1 d .
H18 H 0.3701 0.5233 0.4555 0.079 Uiso 1 1 calc R
C19 C 0.5493(4) 0.5216(3) 0.40067(13) 0.0736(9) Uani 1 1 d .
H19 H 0.5510 0.4449 0.3919 0.088 Uiso 1 1 calc R
C20 C 0.6565(4) 0.5852(3) 0.37564(13) 0.0722(9) Uani 1 1 d .
C21 C 0.6479(4) 0.6980(3) 0.38886(14) 0.0797(10) Uani 1 1 d .
H21 H 0.7186 0.7430 0.3723 0.096 Uiso 1 1 calc R
C22 C 0.5370(4) 0.7473(3) 0.42607(12) 0.0677(8) Uani 1 1 d .
H22 H 0.5345 0.8245 0.4340 0.081 Uiso 1 1 calc R
C23 C 0.7794(5) 0.5308(4) 0.33546(17) 0.1126(14) Uani 1 1 d .
H23A H 0.8019 0.5879 0.3081 0.169 Uiso 1 1 calc R
H23B H 0.7397 0.4689 0.3182 0.169 Uiso 1 1 calc R
H23C H 0.8747 0.5012 0.3547 0.169 Uiso 1 1 calc R
C24 C 0.1216(3) 0.7744(3) 0.41347(12) 0.0616(8) Uani 1 1 d .
C25 C 0.1984(4) 0.8976(3) 0.34132(12) 0.0785(10) Uani 1 1 d .
H25A H 0.2663 0.8345 0.3248 0.094 Uiso 1 1 calc R
H25B H 0.0965 0.9072 0.3234 0.094 Uiso 1 1 calc R
C26 C 0.2692(5) 1.0032(4) 0.33445(14) 0.1047(13) Uani 1 1 d .
H26A H 0.2021 1.0649 0.3514 0.157 Uiso 1 1 calc R
H26B H 0.2812 1.0221 0.2960 0.157 Uiso 1 1 calc R
H26C H 0.3712 0.9923 0.3514 0.157 Uiso 1 1 calc R
C27 C -0.0279(4) 0.3036(3) 0.03224(15) 0.0896(11) Uani 1 1 d .
H27A H -0.0292 0.3171 0.0712 0.107 Uiso 1 1 calc R
H27B H -0.1213 0.3480 0.0159 0.107 Uiso 1 1 calc R
C28 C -0.0252(7) 0.1831(4) 0.0235(2) 0.172(3) Uani 1 1 d .
H28A H -0.0023 0.1393 0.0578 0.207 Uiso 1 1 calc R
H28B H -0.1288 0.1697 0.0117 0.207 Uiso 1 1 calc R
C29 C 0.0908(4) 0.1433(3) -0.01680(14) 0.0754(9) Uani 1 1 d .
H29A H 0.0403 0.1243 -0.0498 0.090 Uiso 1 1 calc R
H29B H 0.1587 0.0752 -0.0029 0.090 Uiso 1 1 calc R
C30 C 0.1873(3) 0.2435(2) -0.02887(11) 0.0544(7) Uani 1 1 d .
C31 C 0.3645(3) 0.2194(2) -0.01150(10) 0.0478(6) Uani 1 1 d .
H31 H 0.3706 0.1643 0.0201 0.057 Uiso 1 1 calc R
C32 C 0.3894(3) 0.3350(2) 0.00979(10) 0.0509(7) Uani 1 1 d .
H32 H 0.4064 0.3877 -0.0214 0.061 Uiso 1 1 calc R
C33 C 0.2334(3) 0.3814(2) 0.03963(11) 0.0564(7) Uani 1 1 d .
H33 H 0.2175 0.4659 0.0354 0.068 Uiso 1 1 calc R
C34 C 0.2372(4) 0.3487(2) 0.09978(11) 0.0619(8) Uani 1 1 d .
H34 H 0.2387 0.2713 0.1106 0.074 Uiso 1 1 calc R
C35 C 0.2385(3) 0.4246(2) 0.13804(11) 0.0613(8) Uani 1 1 d .
H35 H 0.2215 0.5020 0.1264 0.074 Uiso 1 1 calc R
C36 C 0.2638(4) 0.4000(3) 0.19712(11) 0.0635(8) Uani 1 1 d .
C37 C 0.2114(4) 0.4835(3) 0.23442(12) 0.0687(8) Uani 1 1 d .
C38 C 0.2360(5) 0.4630(4) 0.28991(13) 0.0892(11) Uani 1 1 d .
H38 H 0.1989 0.5193 0.3146 0.107 Uiso 1 1 calc R
C39 C 0.3153(5) 0.3593(4) 0.30846(16) 0.1034(13) Uani 1 1 d .
H39 H 0.3298 0.3449 0.3460 0.124 Uiso 1 1 calc R
C40 C 0.3742(5) 0.2758(4) 0.27253(18) 0.1044(13) Uani 1 1 d .
H40 H 0.4302 0.2062 0.2854 0.125 Uiso 1 1 calc R
C41 C 0.3485(4) 0.2971(3) 0.21717(14) 0.0841(10) Uani 1 1 d .
H41 H 0.3889 0.2413 0.1927 0.101 Uiso 1 1 calc R
C42 C 0.1040(6) 0.6821(3) 0.24374(14) 0.1089(14) Uani 1 1 d .
H42A H 0.0387 0.6663 0.2749 0.163 Uiso 1 1 calc R
H42B H 0.0511 0.7460 0.2220 0.163 Uiso 1 1 calc R
H42C H 0.2030 0.7010 0.2561 0.163 Uiso 1 1 calc R
C43 C 0.4824(3) 0.1685(2) -0.05391(10) 0.0480(6) Uani 1 1 d .
C44 C 0.4779(4) 0.0589(2) -0.07149(11) 0.0613(8) Uani 1 1 d .
H44 H 0.4005 0.0167 -0.0574 0.074 Uiso 1 1 calc R
C45 C 0.5862(4) 0.0102(3) -0.10968(12) 0.0689(9) Uani 1 1 d .
H45 H 0.5791 -0.0637 -0.1210 0.083 Uiso 1 1 calc R
C46 C 0.7041(4) 0.0680(3) -0.13141(11) 0.0667(8) Uani 1 1 d .
C47 C 0.7089(4) 0.1773(3) -0.11430(13) 0.0803(10) Uani 1 1 d .
H47 H 0.7867 0.2191 -0.1285 0.096 Uiso 1 1 calc R
C48 C 0.6004(4) 0.2270(3) -0.07624(12) 0.0720(9) Uani 1 1 d .
H48 H 0.6070 0.3013 -0.0654 0.086 Uiso 1 1 calc R
C49 C 0.8257(5) 0.0133(3) -0.17215(15) 0.1037(13) Uani 1 1 d .
H49A H 0.8183 0.0584 -0.2061 0.156 Uiso 1 1 calc R
H49B H 0.8058 -0.0636 -0.1786 0.156 Uiso 1 1 calc R
H49C H 0.9299 0.0105 -0.1575 0.156 Uiso 1 1 calc R
C50 C 0.1754(4) 0.2853(3) -0.08888(12) 0.0645(8) Uani 1 1 d .
C51 C 0.2330(6) 0.4359(4) -0.15288(16) 0.1194(16) Uani 1 1 d .
H51A H 0.1695 0.3957 -0.1760 0.143 Uiso 1 1 calc R
H51B H 0.1823 0.5152 -0.1511 0.143 Uiso 1 1 calc R
C52 C 0.3828(6) 0.4347(5) -0.17637(18) 0.150(2) Uani 1 1 d .
H52A H 0.4537 0.4562 -0.1498 0.225 Uiso 1 1 calc R
H52B H 0.3773 0.4885 -0.2074 0.225 Uiso 1 1 calc R
H52C H 0.4208 0.3585 -0.1882 0.225 Uiso 1 1 calc R

loop_
_atom_site_aniso_label
_atom_site_aniso_U_11
_atom_site_aniso_U_22
_atom_site_aniso_U_33
_atom_site_aniso_U_23
_atom_site_aniso_U_13
_atom_site_aniso_U_12
C1 0.065(2) 0.076(2) 0.073(2) -0.0147(16) 0.0100(16) -0.0174(16)
N1 0.0538(14) 0.0530(13) 0.0506(13) -0.0089(10) 0.0035(11) -0.0114(11)
O1 0.130(2) 0.118(2) 0.0635(14) -0.0270(14) -0.0066(14) -0.0381(17)
C2 0.111(4) 0.073(3) 0.208(6) -0.021(3) 0.078(4) -0.037(3)
N2 0.0707(17) 0.0658(16) 0.0465(13) -0.0012(12) -0.0011(12) -0.0262(14)
O2 0.115(2) 0.125(2) 0.0729(15) -0.0387(14) -0.0059(14) -0.0504(16)
C3 0.070(2) 0.0606(18) 0.096(2) -0.0150(17) 0.0104(18) -0.0274(16)
N3 0.0597(16) 0.0671(15) 0.0647(15) -0.0163(12) 0.0082(12) -0.0061(12)
O3 0.0849(15) 0.0730(13) 0.0431(11) -0.0051(9) -0.0041(10) -0.0152(11)
C4 0.0590(18) 0.0442(15) 0.0595(17) -0.0109(12) 0.0044(14) -0.0129(13)
N4 0.0723(17) 0.0613(16) 0.0471(13) -0.0047(12) 0.0026(12) -0.0169(14)
O4 0.1080(19) 0.0786(15) 0.0765(14) -0.0075(12) -0.0155(13) -0.0498(14)
C5 0.0578(18) 0.0395(14) 0.0504(15) 0.0014(11) 0.0001(13) -0.0116(12)
O5 0.0820(17) 0.0838(16) 0.0819(16) 0.0117(13) -0.0255(13) -0.0101(13)
C6 0.0592(17) 0.0442(14) 0.0405(14) 0.0019(11) -0.0041(12) -0.0140(12)
O6 0.121(2) 0.0869(16) 0.0618(13) -0.0313(12) -0.0187(13) 0.0128(14)
C7 0.0666(19) 0.0443(14) 0.0446(15) -0.0035(12) -0.0003(13) -0.0103(13)
O7 0.1096(19) 0.0767(15) 0.0926(16) -0.0064(12) -0.0222(14) -0.0471(14)
C8 0.070(2) 0.0525(16) 0.0521(16) 0.0002(13) 0.0024(14) -0.0089(14)
O8 0.0886(17) 0.0731(15) 0.0734(14) 0.0052(12) -0.0211(12) -0.0090(12)
C9 0.068(2) 0.0598(17) 0.0481(16) -0.0047(14) 0.0005(14) -0.0029(14)
O9 0.120(2) 0.123(2) 0.0748(16) -0.0138(14) -0.0274(15) -0.0403(17)
C10 0.063(2) 0.082(2) 0.0461(17) -0.0087(16) 0.0024(14) 0.0078(16)
O10 0.0970(18) 0.0965(16) 0.0652(14) 0.0194(12) -0.0186(12) -0.0376(14)
C11 0.085(2) 0.085(2) 0.057(2) 0.0044(17) 0.0065(17) 0.0006(19)
C12 0.096(3) 0.117(3) 0.066(2) 0.023(2) 0.010(2) 0.005(2)
C13 0.088(3) 0.157(4) 0.053(2) 0.015(3) 0.008(2) 0.018(3)
C14 0.081(3) 0.143(4) 0.046(2) -0.015(2) -0.0003(17) 0.003(2)
C15 0.073(2) 0.095(2) 0.0535(19) -0.0103(18) 0.0062(16) -0.0042(19)
C16 0.168(5) 0.147(4) 0.101(3) -0.051(3) -0.009(3) -0.045(4)
C17 0.0556(17) 0.0454(15) 0.0539(16) -0.0027(12) -0.0030(13) -0.0082(13)
C18 0.071(2) 0.0499(17) 0.077(2) -0.0041(15) 0.0032(17) -0.0087(15)
C19 0.083(2) 0.0534(18) 0.082(2) -0.0177(17) -0.0056(19) 0.0036(17)
C20 0.071(2) 0.074(2) 0.068(2) -0.0093(17) 0.0036(17) 0.0022(18)
C21 0.077(2) 0.076(2) 0.086(2) -0.0074(18) 0.0231(19) -0.0116(18)
C22 0.072(2) 0.0534(17) 0.079(2) -0.0090(15) 0.0161(17) -0.0123(15)
C23 0.111(3) 0.116(3) 0.104(3) -0.030(2) 0.032(2) 0.013(3)
C24 0.0532(18) 0.071(2) 0.0626(19) -0.0222(16) -0.0004(14) -0.0093(15)
C25 0.088(2) 0.102(3) 0.0458(17) -0.0054(16) -0.0020(16) -0.014(2)
C26 0.130(4) 0.132(3) 0.059(2) 0.005(2) -0.003(2) -0.045(3)
C27 0.061(2) 0.110(3) 0.097(3) -0.017(2) 0.0210(19) -0.011(2)
C28 0.164(5) 0.144(4) 0.231(6) -0.085(4) 0.130(5) -0.092(4)
C29 0.065(2) 0.074(2) 0.091(2) -0.0090(18) 0.0097(18) -0.0244(17)
C30 0.0564(18) 0.0518(16) 0.0568(16) -0.0108(13) 0.0034(13) -0.0114(13)
C31 0.0559(17) 0.0436(14) 0.0446(14) -0.0028(11) 0.0023(12) -0.0090(12)
C32 0.0638(18) 0.0464(15) 0.0437(14) -0.0014(12) -0.0019(13) -0.0118(13)
C33 0.070(2) 0.0452(15) 0.0526(16) -0.0048(12) 0.0087(14) -0.0047(13)
C34 0.078(2) 0.0509(16) 0.0556(17) -0.0052(14) 0.0107(15) -0.0050(14)
C35 0.070(2) 0.0570(17) 0.0573(17) -0.0103(14) 0.0068(14) -0.0080(14)
C36 0.068(2) 0.0685(19) 0.0551(18) -0.0059(15) 0.0018(15) -0.0139(16)
C37 0.068(2) 0.082(2) 0.0556(19) -0.0111(16) -0.0087(15) -0.0060(17)
C38 0.095(3) 0.119(3) 0.055(2) -0.013(2) -0.0086(19) -0.016(2)
C39 0.112(3) 0.134(4) 0.064(2) 0.012(3) -0.018(2) -0.021(3)
C40 0.112(3) 0.105(3) 0.091(3) 0.023(2) -0.018(2) -0.004(2)
C41 0.095(3) 0.078(2) 0.076(2) 0.0022(19) -0.003(2) -0.002(2)
C42 0.164(4) 0.092(3) 0.072(2) -0.035(2) 0.007(2) -0.013(3)
C43 0.0530(17) 0.0470(15) 0.0442(14) -0.0009(12) -0.0025(12) -0.0075(13)
C44 0.074(2) 0.0501(16) 0.0586(17) -0.0020(13) 0.0065(15) -0.0067(14)
C45 0.089(2) 0.0536(17) 0.0599(18) -0.0069(14) 0.0066(17) 0.0057(17)
C46 0.069(2) 0.077(2) 0.0486(17) -0.0034(15) 0.0041(15) 0.0075(17)
C47 0.077(2) 0.094(3) 0.074(2) -0.0184(19) 0.0218(18) -0.0242(19)
C48 0.078(2) 0.071(2) 0.071(2) -0.0221(16) 0.0173(17) -0.0226(17)
C49 0.106(3) 0.112(3) 0.084(3) -0.015(2) 0.030(2) 0.015(2)
C50 0.0554(19) 0.076(2) 0.0622(19) -0.0096(16) -0.0060(15) -0.0065(16)
C51 0.123(4) 0.160(4) 0.080(3) 0.054(3) -0.032(3) -0.049(3)
C52 0.132(4) 0.247(6) 0.076(3) 0.036(3) -0.002(3) -0.058(4)

loop_
_atom_type_symbol
_atom_type_description
_atom_type_scat_dispersion_real
_atom_type_scat_dispersion_imag
_atom_type_scat_source
C C 0.0033 0.0016 'International Tables Vol C Tables 4.2.6.8 and 6.1.1.4'
H H 0.0000 0.0000 'International Tables Vol C Tables 4.2.6.8 and 6.1.1.4'
N N 0.0061 0.0033 'International Tables Vol C Tables 4.2.6.8 and 6.1.1.4'
O O 0.0106 0.0060 'International Tables Vol C Tables 4.2.6.8 and 6.1.1.4'

loop_
_geom_angle_atom_site_label_1
_geom_angle_atom_site_label_2
_geom_angle_atom_site_label_3
_geom_angle
N1 C1 C2 106.8(3)
N1 C1 H1A 110.4
C2 C1 H1A 110.4
N1 C1 H1B 110.4
C2 C1 H1B 110.4
H1A C1 H1B 108.6
C1 N1 C7 119.1(2)
C1 N1 C4 108.7(2)
C7 N1 C4 111.4(2)
C15 O1 C16 119.1(3)
C1 C2 C3 109.4(3)
C1 C2 H2 125.3
C3 C2 H2 125.3
C1 C2 H2A 100(4)
C3 C2 H2A 95(4)
H2 C2 H2A 77.1
O5 N2 O4 124.0(3)
O5 N2 C6 119.5(2)
O4 N2 C6 116.5(2)
C2 C3 C4 105.9(3)
C2 C3 H3A 110.6
C4 C3 H3A 110.6
C2 C3 H3B 110.6
C4 C3 H3B 110.6
H3A C3 H3B 108.7
C27 N3 C33 119.6(2)
C27 N3 C30 108.8(2)
C33 N3 C30 112.6(2)
C24 O3 C25 116.1(2)
N1 C4 C24 110.3(2)
N1 C4 C3 105.9(2)
C24 C4 C3 110.7(2)
N1 C4 C5 104.97(19)
C24 C4 C5 109.3(2)
C3 C4 C5 115.5(2)
O7 N4 O8 122.9(3)
O7 N4 C32 117.5(2)
O8 N4 C32 119.5(2)
C17 C5 C6 117.7(2)
C17 C5 C4 116.1(2)
C6 C5 C4 101.1(2)
C17 C5 H5 107.0
C6 C5 H5 107.0
C4 C5 H5 107.0
N2 C6 C5 114.1(2)
N2 C6 C7 110.26(19)
C5 C6 C7 105.0(2)
N2 C6 H6 109.1
C5 C6 H6 109.1
C7 C6 H6 109.1
C37 O6 C42 119.2(3)
N1 C7 C8 117.1(2)
N1 C7 C6 100.33(18)
C8 C7 C6 112.7(2)
N1 C7 H7 108.8
C8 C7 H7 108.8
C6 C7 H7 108.8
C9 C8 C7 123.6(3)
C9 C8 H8 118.2
C7 C8 H8 118.2
C8 C9 C10 126.2(3)
C8 C9 H9 116.9
C10 C9 H9 116.9
C15 C10 C11 117.9(3)
C15 C10 C9 120.6(3)
C11 C10 C9 121.4(3)
C50 O10 C51 119.3(3)
C12 C11 C10 121.3(4)
C12 C11 H11 119.3
C10 C11 H11 119.3
C13 C12 C11 119.4(4)
C13 C12 H12 120.3
C11 C12 H12 120.3
C12 C13 C14 121.2(4)
C12 C13 H13 119.4
C14 C13 H13 119.4
C13 C14 C15 119.1(4)
C13 C14 H14 120.4
C15 C14 H14 120.4
O1 C15 C10 115.4(3)
O1 C15 C14 123.6(3)
C10 C15 C14 121.0(4)
O1 C16 H16A 109.5
O1 C16 H16B 109.5
H16A C16 H16B 109.5
O1 C16 H16C 109.5
H16A C16 H16C 109.5
H16B C16 H16C 109.5
C18 C17 C22 117.0(3)
C18 C17 C5 120.0(2)
C22 C17 C5 123.0(2)
C17 C18 C19 121.3(3)
C17 C18 H18 119.4
C19 C18 H18 119.4
C20 C19 C18 121.4(3)
C20 C19 H19 119.3
C18 C19 H19 119.3
C21 C20 C19 117.4(3)
C21 C20 C23 121.9(3)
C19 C20 C23 120.8(3)
C20 C21 C22 121.9(3)
C20 C21 H21 119.0
C22 C21 H21 119.0
C21 C22 C17 121.0(3)
C21 C22 H22 119.5
C17 C22 H22 119.5
C20 C23 H23A 109.5
C20 C23 H23B 109.5
H23A C23 H23B 109.5
C20 C23 H23C 109.5
H23A C23 H23C 109.5
H23B C23 H23C 109.5
O2 C24 O3 123.1(3)
O2 C24 C4 124.7(3)
O3 C24 C4 112.1(2)
C26 C25 O3 108.3(3)
C26 C25 H25A 110.0
O3 C25 H25A 110.0
C26 C25 H25B 110.0
O3 C25 H25B 110.0
H25A C25 H25B 108.4
C25 C26 H26A 109.5
C25 C26 H26B 109.5
H26A C26 H26B 109.5
C25 C26 H26C 109.5
H26A C26 H26C 109.5
H26B C26 H26C 109.5
C28 C27 N3 106.6(3)
C28 C27 H27A 110.4
N3 C27 H27A 110.4
C28 C27 H27B 110.4
N3 C27 H27B 110.4
H27A C27 H27B 108.6
C29 C28 C27 111.6(3)
C29 C28 H28A 109.3
C27 C28 H28A 109.3
C29 C28 H28B 109.3
C27 C28 H28B 109.3
H28A C28 H28B 108.0
C28 C29 C30 105.9(3)
C28 C29 H29A 110.6
C30 C29 H29A 110.6
C28 C29 H29B 110.6
C30 C29 H29B 110.6
H29A C29 H29B 108.7
N3 C30 C50 109.5(2)
N3 C30 C29 105.4(2)
C50 C30 C29 111.4(2)
N3 C30 C31 104.7(2)
C50 C30 C31 110.2(2)
C29 C30 C31 115.3(2)
C43 C31 C32 116.6(2)
C43 C31 C30 116.8(2)
C32 C31 C30 101.5(2)
C43 C31 H31 107.1
C32 C31 H31 107.1
C30 C31 H31 107.1
N4 C32 C31 113.1(2)
N4 C32 C33 110.8(2)
C31 C32 C33 105.8(2)
N4 C32 H32 109.0
C31 C32 H32 109.0
C33 C32 H32 109.0
N3 C33 C34 117.8(2)
N3 C33 C32 101.38(19)
C34 C33 C32 112.2(2)
N3 C33 H33 108.3
C34 C33 H33 108.3
C32 C33 H33 108.3
C35 C34 C33 123.0(3)
C35 C34 H34 118.5
C33 C34 H34 118.5
C34 C35 C36 127.0(3)
C34 C35 H35 116.5
C36 C35 H35 116.5
C37 C36 C41 117.9(3)
C37 C36 C35 120.1(3)
C41 C36 C35 121.9(3)
O6 C37 C38 124.0(3)
O6 C37 C36 114.9(3)
C38 C37 C36 121.1(3)
C39 C38 C37 119.5(4)
C39 C38 H38 120.2
C37 C38 H38 120.2
C38 C39 C40 121.1(4)
C38 C39 H39 119.5
C40 C39 H39 119.5
C39 C40 C41 118.9(4)
C39 C40 H40 120.6
C41 C40 H40 120.6
C40 C41 C36 121.5(3)
C40 C41 H41 119.3
C36 C41 H41 119.3
O6 C42 H42A 109.5
O6 C42 H42B 109.5
H42A C42 H42B 109.5
O6 C42 H42C 109.5
H42A C42 H42C 109.5
H42B C42 H42C 109.5
C44 C43 C48 116.8(2)
C44 C43 C31 120.4(2)
C48 C43 C31 122.8(2)
C43 C44 C45 121.3(3)
C43 C44 H44 119.3
C45 C44 H44 119.3
C46 C45 C44 121.8(3)
C46 C45 H45 119.1
C44 C45 H45 119.1
C47 C46 C45 117.3(3)
C47 C46 C49 120.9(3)
C45 C46 C49 121.8(3)
C46 C47 C48 121.3(3)
C46 C47 H47 119.3
C48 C47 H47 119.3
C43 C48 C47 121.6(3)
C43 C48 H48 119.2
C47 C48 H48 119.2
C46 C49 H49A 109.5
C46 C49 H49B 109.5
H49A C49 H49B 109.5
C46 C49 H49C 109.5
H49A C49 H49C 109.5
H49B C49 H49C 109.5
O9 C50 O10 123.1(3)
O9 C50 C30 125.0(3)
O10 C50 C30 111.9(2)
C52 C51 O10 112.3(4)
C52 C51 H51A 109.1
O10 C51 H51A 109.1
C52 C51 H51B 109.1
O10 C51 H51B 109.1
H51A C51 H51B 107.9
C51 C52 H52A 109.5
C51 C52 H52B 109.5
H52A C52 H52B 109.5
C51 C52 H52C 109.5
H52A C52 H52C 109.5
H52B C52 H52C 109.5

loop_
_geom_bond_atom_site_label_1
_geom_bond_atom_site_label_2
_geom_bond_distance
C1 N1 1.461(4)
C1 C2 1.464(5)
C1 H1A 0.9700
C1 H1B 0.9700
N1 C7 1.472(3)
N1 C4 1.479(3)
O1 C15 1.378(4)
O1 C16 1.417(4)
C2 C3 1.466(5)
C2 H2 0.9300
C2 H2A 1.00(7)
N2 O5 1.214(3)
N2 O4 1.214(3)
N2 C6 1.504(3)
O2 C24 1.201(3)
C3 C4 1.541(4)
C3 H3A 0.9700
C3 H3B 0.9700
N3 C27 1.464(4)
N3 C33 1.469(4)
N3 C30 1.474(3)
O3 C24 1.335(3)
O3 C25 1.454(3)
C4 C24 1.524(4)
C4 C5 1.560(4)
N4 O7 1.214(3)
N4 O8 1.215(3)
N4 C32 1.499(4)
C5 C17 1.515(4)
C5 C6 1.516(3)
C5 H5 0.9800
C6 C7 1.537(4)
C6 H6 0.9800
O6 C37 1.372(4)
O6 C42 1.404(4)
C7 C8 1.506(4)
C7 H7 0.9800
C8 C9 1.315(4)
C8 H8 0.9300
C9 C10 1.472(4)
C9 H9 0.9300
O9 C50 1.196(3)
C10 C15 1.384(4)
C10 C11 1.389(4)
O10 C50 1.328(4)
O10 C51 1.452(4)
C11 C12 1.381(4)
C11 H11 0.9300
C12 C13 1.364(6)
C12 H12 0.9300
C13 C14 1.373(6)
C13 H13 0.9300
C14 C15 1.391(4)
C14 H14 0.9300
C16 H16A 0.9600
C16 H16B 0.9600
C16 H16C 0.9600
C17 C18 1.380(4)
C17 C22 1.386(4)
C18 C19 1.383(4)
C18 H18 0.9300
C19 C20 1.375(5)
C19 H19 0.9300
C20 C21 1.365(4)
C20 C23 1.514(5)
C21 C22 1.382(4)
C21 H21 0.9300
C22 H22 0.9300
C23 H23A 0.9600
C23 H23B 0.9600
C23 H23C 0.9600
C25 C26 1.452(5)
C25 H25A 0.9700
C25 H25B 0.9700
C26 H26A 0.9600
C26 H26B 0.9600
C26 H26C 0.9600
C27 C28 1.433(5)
C27 H27A 0.9700
C27 H27B 0.9700
C28 C29 1.426(5)
C28 H28A 0.9700
C28 H28B 0.9700
C29 C30 1.540(4)
C29 H29A 0.9700
C29 H29B 0.9700
C30 C50 1.523(4)
C30 C31 1.561(4)
C31 C43 1.510(3)
C31 C32 1.515(3)
C31 H31 0.9800
C32 C33 1.546(4)
C32 H32 0.9800
C33 C34 1.499(4)
C33 H33 0.9800
C34 C35 1.318(3)
C34 H34 0.9300
C35 C36 1.471(4)
C35 H35 0.9300
C36 C37 1.387(4)
C36 C41 1.389(4)
C37 C38 1.379(4)
C38 C39 1.367(5)
C38 H38 0.9300
C39 C40 1.377(5)
C39 H39 0.9300
C40 C41 1.378(5)
C40 H40 0.9300
C41 H41 0.9300
C42 H42A 0.9600
C42 H42B 0.9600
C42 H42C 0.9600
C43 C44 1.377(3)
C43 C48 1.385(4)
C44 C45 1.382(4)
C44 H44 0.9300
C45 C46 1.374(4)
C45 H45 0.9300
C46 C47 1.370(4)
C46 C49 1.518(4)
C47 C48 1.385(4)
C47 H47 0.9300
C48 H48 0.9300
C49 H49A 0.9600
C49 H49B 0.9600
C49 H49C 0.9600
C51 C52 1.388(6)
C51 H51A 0.9700
C51 H51B 0.9700
C52 H52A 0.9600
C52 H52B 0.9600
C52 H52C 0.9600
